data_7039497
loop_
_publ_author_name
'Khavasi, Hamid Reza'
'Kavand, Sima'

_publ_section_title
;
 Conformational variety of flexible mono-dentate ligands in coordination
 compounds: influence of \p-involving interactions.
;
_journal_issue 26
_journal_name_full 'Dalton transactions (Cambridge, England : 2003)'
_journal_page_first 10761
_journal_page_last 10770
_journal_paper_doi 10.1039/c6dt01563h
_journal_volume 45
_journal_year 2016
_chemical_formula_sum 'C16 H11 Cl Hg I2 N2'
_chemical_formula_weight 721.11
_chemical_name_systematic
; 
 ? 
;
_space_group_IT_number 33
_symmetry_cell_setting orthorhombic
_symmetry_space_group_name_Hall 'P -2bc 2a'
_symmetry_space_group_name_H-M 'P 21 n b'
_atom_sites_solution_hydrogens geom
_atom_sites_solution_primary direct
_atom_sites_solution_secondary difmap
_audit_creation_method SHELXL-97
_audit_update_record
;
2016-03-29 deposited with the CCDC.
2016-06-06 downloaded from the CCDC.
;
_cell_angle_alpha 90.00
_cell_angle_beta 90.00
_cell_angle_gamma 90.00
_cell_formula_units_Z 4
_cell_length_a 7.4201(5)
_cell_length_b 8.7404(5)
_cell_length_c 28.185(3)
_cell_measurement_reflns_used 8298
_cell_measurement_temperature 298(2)
_cell_measurement_theta_max 27.00
_cell_measurement_theta_min 1.44
_cell_volume 1827.9(3)
_computing_cell_refinement 'X-Area 1.31 (Stoe & Cie GmbH, 2005)'
_computing_data_collection 'X-Area 1.31 (Stoe & Cie GmbH, 2005)'
_computing_data_reduction 'X-Area 1.31 (Stoe & Cie GmbH, 2005)'
_computing_molecular_graphics 'ORTEP-3 for Windows (Farrugia, 1997)'
_computing_publication_material 'WinGX (Farrugia, 1999)'
_computing_structure_refinement 'SHELXL-97 (Sheldrick, 1997)'
_computing_structure_solution 'SHELXS-97 (Sheldrick, 1990)'
_diffrn_ambient_temperature 298(2)
_diffrn_detector_area_resol_mean '0.15 mm'
_diffrn_measured_fraction_theta_full 0.986
_diffrn_measured_fraction_theta_max 0.986
_diffrn_measurement_device_type 'STOE IPDS II'
_diffrn_measurement_method 'rotation method'
_diffrn_radiation_monochromator graphite
_diffrn_radiation_source 'fine-focus sealed tube'
_diffrn_radiation_type MoK\a
_diffrn_radiation_wavelength 0.71073
_diffrn_reflns_av_R_equivalents 0.1099
_diffrn_reflns_av_sigmaI/netI 0.0860
_diffrn_reflns_limit_h_max 7
_diffrn_reflns_limit_h_min -9
_diffrn_reflns_limit_k_max 11
_diffrn_reflns_limit_k_min -10
_diffrn_reflns_limit_l_max 36
_diffrn_reflns_limit_l_min -36
_diffrn_reflns_number 8298
_diffrn_reflns_theta_full 27.00
_diffrn_reflns_theta_max 27.00
_diffrn_reflns_theta_min 1.44
_diffrn_standards_number 0
_exptl_absorpt_coefficient_mu 11.941
_exptl_absorpt_correction_T_max 0.6001
_exptl_absorpt_correction_T_min 0.3021
_exptl_absorpt_correction_type numerical
_exptl_absorpt_process_details 'shape of crystal determined optically'
_exptl_crystal_colour Colorless
_exptl_crystal_density_diffrn 2.620
_exptl_crystal_density_method 'not measured'
_exptl_crystal_description Plate
_exptl_crystal_F_000 1296
_exptl_crystal_size_max 0.50
_exptl_crystal_size_mid 0.25
_exptl_crystal_size_min 0.05
_refine_diff_density_max 1.210
_refine_diff_density_min -2.310
_refine_diff_density_rms 0.386
_refine_ls_abs_structure_details 'Flack H D (1983), Acta Cryst. A39, 876-881'
_refine_ls_abs_structure_Flack -0.007(16)
_refine_ls_extinction_method none
_refine_ls_goodness_of_fit_ref 1.011
_refine_ls_hydrogen_treatment constr
_refine_ls_matrix_type full
_refine_ls_number_parameters 199
_refine_ls_number_reflns 3174
_refine_ls_number_restraints 1
_refine_ls_restrained_S_all 1.011
_refine_ls_R_factor_all 0.0827
_refine_ls_R_factor_gt 0.0631
_refine_ls_shift/su_max 0.005
_refine_ls_shift/su_mean 0.000
_refine_ls_structure_factor_coef Fsqd
_refine_ls_weighting_details 'calc w=1/[\s^2^(Fo^2^)+(0.1051P)^2^+0.0000P] where P=(Fo^2^+2Fc^2^)/3'
_refine_ls_weighting_scheme calc
_refine_ls_wR_factor_gt 0.1637
_refine_ls_wR_factor_ref 0.1722
_reflns_number_gt 2181
_reflns_number_total 3174
_reflns_threshold_expression >2sigma(I)
_cod_data_source_file c6dt01563h2.cif
_cod_data_source_block d
_cod_depositor_comments
;
The following automatic conversions were performed:

'_symmetry_cell_setting' value 'Orthorhombic' changed to
'orthorhombic' according to
/usr/data/users/saulius/crontab/automatic-downloads/rss-feeds/RSC/lib/dictionaries/cif_core.dic
dictionary named 'cif_core.dic' version 2.4.2 from 2011-04-26.

Automatic conversion script
Id: cif_fix_values 4268 2015-11-12 08:31:59Z antanas 

 Adding full bibliography for 7039497--7039504.cif.
;
_cod_original_cell_volume 1827.9(2)
_cod_original_sg_symbol_H-M P21nb
_cod_original_formula_sum 'C16 H11 Cl1 Hg1 I2 N2'
_cod_database_code 7039497

loop_
_symmetry_equiv_pos_as_xyz
'x, y, z'
'x, y+1/2, -z+1/2'
'x+1/2, -y, -z'
'x+1/2, -y+1/2, z+1/2'

loop_
_atom_site_label
_atom_site_type_symbol
_atom_site_fract_x
_atom_site_fract_y
_atom_site_fract_z
_atom_site_U_iso_or_equiv
_atom_site_adp_type
_atom_site_occupancy
_atom_site_symmetry_multiplicity
_atom_site_calc_flag
_atom_site_refinement_flags
Hg1 Hg 0.49326(9) 0.83402(10) 0.25507(2) 0.0548(3) Uani 1 1 d .
I2 I 0.25669(18) 1.07491(14) 0.25759(5) 0.0504(4) Uani 1 1 d .
I1 I 0.7898(3) 0.7978(2) 0.20387(7) 0.0741(5) Uani 1 1 d .
N1 N 0.545(2) 0.8094(19) 0.3381(7) 0.049(4) Uani 1 1 d .
C4 C 0.551(3) 0.933(2) 0.3675(7) 0.046(5) Uani 1 1 d .
H4 H 0.5229 1.0290 0.3552 0.056 Uiso 1 1 calc R
C1 C 0.635(3) 0.777(3) 0.4330(7) 0.047(5) Uani 1 1 d .
H1 H 0.6667 0.7667 0.4648 0.056 Uiso 1 1 calc R
C5 C 0.596(3) 0.923(3) 0.4128(8) 0.047(5) Uani 1 1 d .
C3 C 0.575(3) 0.670(3) 0.3549(9) 0.058(6) Uani 1 1 d .
H3 H 0.5631 0.5852 0.3353 0.069 Uiso 1 1 calc R
C6 C 0.616(3) 1.061(3) 0.4441(7) 0.050(5) Uani 1 1 d .
H6A H 0.5733 1.1541 0.4324 0.060 Uiso 1 1 calc R
N2 N 0.681(2) 1.062(2) 0.4819(6) 0.050(4) Uani 1 1 d .
C7 C 0.696(3) 1.202(3) 0.5065(9) 0.053(5) Uani 1 1 d .
C2 C 0.625(3) 0.653(3) 0.4033(9) 0.053(5) Uani 1 1 d .
H2 H 0.6502 0.5560 0.4151 0.064 Uiso 1 1 calc R
C8 C 0.772(3) 1.332(2) 0.4889(8) 0.054(5) Uani 1 1 d .
H8 H 0.8150 1.3296 0.4580 0.065 Uiso 1 1 calc R
C9 C 0.789(4) 1.464(3) 0.5127(9) 0.060(6) Uani 1 1 d .
H9 H 0.8456 1.5475 0.4988 0.072 Uiso 1 1 calc R
C16 C 0.640(3) 1.203(3) 0.5552(7) 0.047(5) Uani 1 1 d .
C15 C 0.581(3) 1.071(3) 0.5780(8) 0.055(6) Uani 1 1 d .
H15 H 0.5764 0.9801 0.5612 0.066 Uiso 1 1 calc R
C11 C 0.649(3) 1.342(3) 0.5823(8) 0.056(6) Uani 1 1 d .
C10 C 0.719(3) 1.474(2) 0.5591(9) 0.060(6) Uani 1 1 d .
Cl1 Cl 0.7349(13) 1.6429(8) 0.5892(3) 0.095(2) Uani 1 1 d .
C14 C 0.530(3) 1.073(3) 0.6250(8) 0.065(7) Uani 1 1 d .
H14 H 0.4901 0.9838 0.6396 0.078 Uiso 1 1 calc R
C13 C 0.537(3) 1.208(4) 0.6500(8) 0.076(9) Uani 1 1 d .
H13 H 0.5067 1.2093 0.6819 0.091 Uiso 1 1 calc R
C12 C 0.590(3) 1.340(3) 0.6283(9) 0.059(6) Uani 1 1 d .
H12 H 0.5853 1.4313 0.6453 0.070 Uiso 1 1 calc R

loop_
_atom_site_aniso_label
_atom_site_aniso_U_11
_atom_site_aniso_U_22
_atom_site_aniso_U_33
_atom_site_aniso_U_23
_atom_site_aniso_U_13
_atom_site_aniso_U_12
Hg1 0.0551(5) 0.0566(5) 0.0526(4) -0.0009(3) 0.0000(6) 0.0089(5)
I2 0.0429(8) 0.0413(7) 0.0670(8) 0.0102(6) 0.0018(8) 0.0053(6)
I1 0.0508(8) 0.0715(9) 0.1000(14) -0.0044(9) 0.0146(8) 0.0122(9)
N1 0.036(9) 0.041(10) 0.071(11) 0.003(8) -0.010(7) 0.004(7)
C4 0.050(12) 0.033(10) 0.056(11) 0.001(8) 0.001(9) 0.008(9)
C1 0.056(12) 0.051(12) 0.033(9) 0.015(8) -0.007(9) 0.002(10)
C5 0.028(10) 0.050(12) 0.063(13) 0.012(10) -0.003(8) -0.009(9)
C3 0.047(12) 0.051(14) 0.076(16) 0.011(11) 0.000(11) 0.008(10)
C6 0.064(15) 0.045(12) 0.041(12) -0.006(9) 0.010(10) 0.010(10)
N2 0.050(10) 0.051(10) 0.049(10) -0.004(7) -0.002(8) 0.006(9)
C7 0.031(10) 0.052(13) 0.076(15) 0.010(11) -0.001(9) 0.013(10)
C2 0.059(14) 0.039(12) 0.062(13) 0.017(10) 0.001(10) 0.000(10)
C8 0.053(13) 0.063(14) 0.047(11) 0.014(9) 0.000(9) 0.004(14)
C9 0.060(14) 0.055(13) 0.065(14) 0.008(10) -0.011(11) -0.008(14)
C16 0.033(10) 0.067(14) 0.041(10) 0.009(9) -0.012(8) 0.009(10)
C15 0.038(11) 0.074(16) 0.053(12) 0.006(11) -0.012(9) 0.005(11)
C11 0.043(13) 0.068(16) 0.057(12) -0.002(11) -0.007(10) 0.007(11)
C10 0.051(14) 0.034(10) 0.095(17) -0.013(10) -0.016(12) 0.000(10)
Cl1 0.104(6) 0.055(3) 0.124(7) -0.020(4) -0.016(5) -0.001(4)
C14 0.051(15) 0.10(2) 0.048(11) 0.015(12) 0.001(10) -0.015(13)
C13 0.059(16) 0.13(3) 0.040(11) -0.011(13) -0.015(10) -0.002(16)
C12 0.042(12) 0.066(16) 0.068(14) -0.028(13) -0.009(10) 0.022(11)

loop_
_atom_type_symbol
_atom_type_description
_atom_type_scat_dispersion_real
_atom_type_scat_dispersion_imag
_atom_type_scat_source
C C 0.0033 0.0016 'International Tables Vol C Tables 4.2.6.8 and 6.1.1.4'
H H 0.0000 0.0000 'International Tables Vol C Tables 4.2.6.8 and 6.1.1.4'
N N 0.0061 0.0033 'International Tables Vol C Tables 4.2.6.8 and 6.1.1.4'
O O 0.0106 0.0060 'International Tables Vol C Tables 4.2.6.8 and 6.1.1.4'
Hg Hg -2.3894 9.2266 'International Tables Vol C Tables 4.2.6.8 and 6.1.1.4'
I I -0.4742 1.8119 'International Tables Vol C Tables 4.2.6.8 and 6.1.1.4'
Cl Cl 0.1484 0.1585 'International Tables Vol C Tables 4.2.6.8 and 6.1.1.4'

loop_
_geom_angle_atom_site_label_1
_geom_angle_atom_site_label_2
_geom_angle_atom_site_label_3
_geom_angle
_geom_angle_site_symmetry_3
N1 Hg1 I1 112.9(4) .
N1 Hg1 I2 98.5(4) .
I1 Hg1 I2 129.60(6) .
N1 Hg1 I2 98.6(4) 2_545
I1 Hg1 I2 110.10(5) 2_545
I2 Hg1 I2 102.49(5) 2_545
Hg1 I2 Hg1 102.11(5) 2
C3 N1 C4 120(2) .
C3 N1 Hg1 117.5(16) .
C4 N1 Hg1 122.0(13) .
C5 C4 N1 123(2) .
C5 C4 H4 118.6 .
N1 C4 H4 118.6 .
C2 C1 C5 116.8(19) .
C2 C1 H1 121.6 .
C5 C1 H1 121.6 .
C4 C5 C1 120(2) .
C4 C5 C6 122(2) .
C1 C5 C6 117.7(19) .
N1 C3 C2 119(2) .
N1 C3 H3 120.5 .
C2 C3 H3 120.5 .
N2 C6 C5 125(2) .
N2 C6 H6A 117.4 .
C5 C6 H6A 117.4 .
C6 N2 C7 118.8(19) .
C8 C7 N2 126(2) .
C8 C7 C16 118(2) .
N2 C7 C16 117(2) .
C1 C2 C3 121(2) .
C1 C2 H2 119.4 .
C3 C2 H2 119.4 .
C9 C8 C7 125(2) .
C9 C8 H8 117.4 .
C7 C8 H8 117.4 .
C8 C9 C10 119(2) .
C8 C9 H9 120.5 .
C10 C9 H9 120.5 .
C15 C16 C7 122(2) .
C15 C16 C11 118(2) .
C7 C16 C11 120(2) .
C14 C15 C16 122(2) .
C14 C15 H15 119.2 .
C16 C15 H15 119.2 .
C12 C11 C10 124(2) .
C12 C11 C16 119(2) .
C10 C11 C16 117(2) .
C9 C10 C11 121(2) .
C9 C10 Cl1 119.3(19) .
C11 C10 Cl1 120(2) .
C13 C14 C15 119(3) .
C13 C14 H14 120.4 .
C15 C14 H14 120.4 .
C12 C13 C14 121(2) .
C12 C13 H13 119.7 .
C14 C13 H13 119.7 .
C13 C12 C11 122(2) .
C13 C12 H12 119.1 .
C11 C12 H12 119.1 .

loop_
_geom_bond_atom_site_label_1
_geom_bond_atom_site_label_2
_geom_bond_distance
_geom_bond_site_symmetry_2
Hg1 N1 2.38(2) .
Hg1 I1 2.650(2) .
Hg1 I2 2.7421(14) .
Hg1 I2 2.8876(16) 2_545
I2 Hg1 2.8875(16) 2
N1 C3 1.32(3) .
N1 C4 1.37(3) .
C4 C5 1.32(3) .
C4 H4 0.9300 .
C1 C2 1.37(3) .
C1 C5 1.43(3) .
C1 H1 0.9300 .
C5 C6 1.50(3) .
C3 C2 1.42(3) .
C3 H3 0.9300 .
C6 N2 1.17(3) .
C6 H6A 0.9300 .
N2 C7 1.41(3) .
C7 C8 1.36(3) .
C7 C16 1.44(3) .
C2 H2 0.9300 .
C8 C9 1.34(3) .
C8 H8 0.9300 .
C9 C10 1.41(3) .
C9 H9 0.9300 .
C16 C15 1.39(3) .
C16 C11 1.44(3) .
C15 C14 1.38(3) .
C15 H15 0.9300 .
C11 C12 1.37(3) .
C11 C10 1.42(3) .
C10 Cl1 1.71(2) .
C14 C13 1.38(4) .
C14 H14 0.9300 .
C13 C12 1.36(4) .
C13 H13 0.9300 .
C12 H12 0.9300 .

loop_
_geom_torsion_atom_site_label_1
_geom_torsion_atom_site_label_2
_geom_torsion_atom_site_label_3
_geom_torsion_atom_site_label_4
_geom_torsion
_geom_torsion_site_symmetry_1
_geom_torsion_site_symmetry_4
N1 Hg1 I2 Hg1 93.7(4) . 2
I1 Hg1 I2 Hg1 -35.68(9) . 2
I2 Hg1 I2 Hg1 -165.47(6) 2_545 2
I1 Hg1 N1 C3 -73.5(15) . .
I2 Hg1 N1 C3 146.8(15) . .
I2 Hg1 N1 C3 42.7(15) 2_545 .
I1 Hg1 N1 C4 104.3(15) . .
I2 Hg1 N1 C4 -35.5(15) . .
I2 Hg1 N1 C4 -139.6(15) 2_545 .
C3 N1 C4 C5 4(3) . .
Hg1 N1 C4 C5 -173.8(16) . .
N1 C4 C5 C1 -2(3) . .
N1 C4 C5 C6 175(2) . .
C2 C1 C5 C4 0(3) . .
C2 C1 C5 C6 -177(2) . .
C4 N1 C3 C2 -4(3) . .
Hg1 N1 C3 C2 173.6(16) . .
C4 C5 C6 N2 -168(2) . .
C1 C5 C6 N2 9(3) . .
C5 C6 N2 C7 178(2) . .
C6 N2 C7 C8 -52(3) . .
C6 N2 C7 C16 133(2) . .
C5 C1 C2 C3 -1(3) . .
N1 C3 C2 C1 3(4) . .
N2 C7 C8 C9 -179(2) . .
C16 C7 C8 C9 -4(3) . .
C7 C8 C9 C10 -2(4) . .
C8 C7 C16 C15 -172.5(19) . .
N2 C7 C16 C15 3(3) . .
C8 C7 C16 C11 6(3) . .
N2 C7 C16 C11 -179.0(17) . .
C7 C16 C15 C14 179(2) . .
C11 C16 C15 C14 1(3) . .
C15 C16 C11 C12 -3(3) . .
C7 C16 C11 C12 178(2) . .
C15 C16 C11 C10 177(2) . .
C7 C16 C11 C10 -2(3) . .
C8 C9 C10 C11 7(4) . .
C8 C9 C10 Cl1 -178.3(19) . .
C12 C11 C10 C9 176(2) . .
C16 C11 C10 C9 -5(3) . .
C12 C11 C10 Cl1 1(3) . .
C16 C11 C10 Cl1 -179.6(15) . .
C16 C15 C14 C13 0(3) . .
C15 C14 C13 C12 2(4) . .
C14 C13 C12 C11 -5(4) . .
C10 C11 C12 C13 -175(2) . .
C16 C11 C12 C13 5(3) . .
